data_7229420
loop_
_publ_author_name
'Yan, Tong'
'Du, Lin'
'Sun, Lin'
'Zhang, Xiao-Feng'
'Wang, Tao'
'Feng, Jing'
'Zhou, Jie'
'Zhao, Qi-Hua'

_publ_section_title
;
 The diversities of magnetic behaviors appearing simultaneously in three
 isomorphs based on 1H-tetrazolyl-acetic acid ligand
;
_journal_issue 79
_journal_name_full 'RSC Adv.'
_journal_page_first 50150
_journal_paper_doi 10.1039/C7RA07997D
_journal_volume 7
_journal_year 2017
_chemical_formula_moiety 'C6 H6 N8 Ni O4'
_chemical_formula_sum 'C6 H6 N8 Ni O4'
_chemical_formula_weight 312.90
_space_group_crystal_system monoclinic
_space_group_IT_number 15
_space_group_name_Hall '-C 2yc'
_space_group_name_H-M_alt 'C 1 2/c 1'
_symmetry_space_group_name_Hall '-C 2yc'
_symmetry_space_group_name_H-M 'C 1 2/c 1'
_atom_sites_solution_hydrogens geom
_audit_creation_method SHELXL-2014/7
_audit_update_record
;
2017-06-29 deposited with the CCDC.
2017-09-21 downloaded from the CCDC.
;
_cell_angle_alpha 90
_cell_angle_beta 118.178(2)
_cell_angle_gamma 90
_cell_formula_units_Z 4
_cell_length_a 14.285(2)
_cell_length_b 8.3073(14)
_cell_length_c 9.4700(16)
_cell_measurement_reflns_used 1231
_cell_measurement_temperature 293(2)
_cell_measurement_theta_max 28.328
_cell_measurement_theta_min 4
_cell_volume 990.6(3)
_computing_structure_refinement 'SHELXL-2014/7 (Sheldrick, 2014)'
_diffrn_ambient_temperature 293(2)
_diffrn_measured_fraction_theta_full 0.977
_diffrn_measured_fraction_theta_max 0.934
_diffrn_measurement_device_type 'CCD area detector'
_diffrn_radiation_type MoK\a
_diffrn_radiation_wavelength 0.71073
_diffrn_reflns_av_R_equivalents 0.0209
_diffrn_reflns_av_unetI/netI 0.0255
_diffrn_reflns_Laue_measured_fraction_full 0.977
_diffrn_reflns_Laue_measured_fraction_max 0.934
_diffrn_reflns_limit_h_max 16
_diffrn_reflns_limit_h_min -18
_diffrn_reflns_limit_k_max 11
_diffrn_reflns_limit_k_min -9
_diffrn_reflns_limit_l_max 9
_diffrn_reflns_limit_l_min -12
_diffrn_reflns_number 2986
_diffrn_reflns_point_group_measured_fraction_full 0.977
_diffrn_reflns_point_group_measured_fraction_max 0.934
_diffrn_reflns_theta_full 27.500
_diffrn_reflns_theta_max 28.328
_diffrn_reflns_theta_min 2.938
_exptl_absorpt_coefficient_mu 1.991
_exptl_crystal_density_diffrn 2.098
_exptl_crystal_description block
_exptl_crystal_F_000 632
_refine_diff_density_max 0.452
_refine_diff_density_min -0.473
_refine_diff_density_rms 0.075
_refine_ls_extinction_method none
_refine_ls_goodness_of_fit_ref 0.998
_refine_ls_hydrogen_treatment constr
_refine_ls_matrix_type full
_refine_ls_number_parameters 87
_refine_ls_number_reflns 1150
_refine_ls_number_restraints 0
_refine_ls_restrained_S_all 0.998
_refine_ls_R_factor_all 0.0319
_refine_ls_R_factor_gt 0.0271
_refine_ls_shift/su_max 0.000
_refine_ls_shift/su_mean 0.000
_refine_ls_structure_factor_coef Fsqd
_refine_ls_weighting_details 'w=1/[\s^2^(Fo^2^)+(0.0433P)^2^+1.1225P] where P=(Fo^2^+2Fc^2^)/3'
_refine_ls_weighting_scheme calc
_refine_ls_wR_factor_gt 0.0695
_refine_ls_wR_factor_ref 0.0727
_reflns_Friedel_coverage 0.000
_reflns_number_gt 1032
_reflns_number_total 1150
_reflns_threshold_expression 'I > 2\s(I)'
_cod_data_source_file c7ra07997d2.cif
_cod_data_source_block 1_CCDC2
_cod_database_code 7229420
_shelx_shelxl_version_number 2014/7
_shelx_space_group_comment
;
The symmetry employed for this shelxl refinement is uniquely defined
by the following loop, which should always be used as a source of
symmetry information in preference to the above space-group names.
They are only intended as comments.
;

loop_
_space_group_symop_operation_xyz
'x, y, z'
'-x, y, -z+1/2'
'x+1/2, y+1/2, z'
'-x+1/2, y+1/2, -z+1/2'
'-x, -y, -z'
'x, -y, z-1/2'
'-x+1/2, -y+1/2, -z'
'x+1/2, -y+1/2, z-1/2'

loop_
_atom_site_label
_atom_site_type_symbol
_atom_site_fract_x
_atom_site_fract_y
_atom_site_fract_z
_atom_site_U_iso_or_equiv
_atom_site_adp_type
_atom_site_occupancy
_atom_site_site_symmetry_order
_atom_site_calc_flag
_atom_site_refinement_flags_posn
_atom_site_refinement_flags_adp
_atom_site_refinement_flags_occupancy
Ni1 Ni 0.5000 0.04144(4) 0.7500 0.01709(14) Uani 1 2 d S T P
O2 O 0.46783(10) 0.13037(18) 1.07486(16) 0.0212(3) Uani 1 1 d . . .
O1 O 0.53380(12) 0.22200(18) 0.91730(17) 0.0251(3) Uani 1 1 d . . .
N4 N 0.83640(13) 0.4568(2) 1.1808(2) 0.0219(4) Uani 1 1 d . . .
N3 N 0.76123(15) 0.5414(2) 1.0545(2) 0.0309(5) Uani 1 1 d . . .
N1 N 0.68173(13) 0.4078(2) 1.1563(2) 0.0203(4) Uani 1 1 d . . .
C2 C 0.59171(15) 0.3443(3) 1.1725(2) 0.0213(4) Uani 1 1 d . . .
H2A H 0.5455 0.4329 1.1659 0.026 Uiso 1 1 calc R U .
H2B H 0.6179 0.2955 1.2775 0.026 Uiso 1 1 calc R U .
N2 N 0.66838(15) 0.5124(2) 1.0400(3) 0.0309(4) Uani 1 1 d . . .
C1 C 0.78476(15) 0.3756(3) 1.2410(3) 0.0247(4) Uani 1 1 d . . .
H1A H 0.8153 0.3066 1.3286 0.030 Uiso 1 1 calc R U .
C3 C 0.52697(14) 0.2194(2) 1.0444(2) 0.0184(4) Uani 1 1 d . . .

loop_
_atom_site_aniso_label
_atom_site_aniso_U_11
_atom_site_aniso_U_22
_atom_site_aniso_U_33
_atom_site_aniso_U_23
_atom_site_aniso_U_13
_atom_site_aniso_U_12
Ni1 0.01467(19) 0.0218(2) 0.0168(2) 0.000 0.00915(15) 0.000
O2 0.0171(7) 0.0270(8) 0.0202(7) 0.0024(6) 0.0093(6) -0.0041(6)
O1 0.0318(8) 0.0279(8) 0.0208(7) -0.0048(6) 0.0167(6) -0.0094(6)
N4 0.0171(8) 0.0262(9) 0.0223(9) 0.0026(7) 0.0093(7) -0.0011(6)
N3 0.0200(9) 0.0369(11) 0.0348(11) 0.0119(9) 0.0120(8) -0.0009(8)
N1 0.0167(8) 0.0240(9) 0.0203(9) -0.0003(7) 0.0088(7) -0.0034(7)
C2 0.0170(9) 0.0298(11) 0.0205(10) -0.0033(8) 0.0117(8) -0.0057(8)
N2 0.0202(9) 0.0360(10) 0.0359(11) 0.0130(9) 0.0128(8) 0.0003(8)
C1 0.0171(9) 0.0323(11) 0.0227(10) 0.0056(9) 0.0078(8) -0.0004(8)
C3 0.0147(8) 0.0218(10) 0.0181(9) 0.0012(7) 0.0071(7) 0.0006(7)

loop_
_atom_type_symbol
_atom_type_description
_atom_type_scat_dispersion_real
_atom_type_scat_dispersion_imag
_atom_type_scat_source
C C 0.0033 0.0016 'International Tables Vol C Tables 4.2.6.8 and 6.1.1.4'
H H 0.0000 0.0000 'International Tables Vol C Tables 4.2.6.8 and 6.1.1.4'
N N 0.0061 0.0033 'International Tables Vol C Tables 4.2.6.8 and 6.1.1.4'
O O 0.0106 0.0060 'International Tables Vol C Tables 4.2.6.8 and 6.1.1.4'
Ni Ni 0.3393 1.1124 'International Tables Vol C Tables 4.2.6.8 and 6.1.1.4'

loop_
_geom_angle_atom_site_label_1
_geom_angle_atom_site_label_2
_geom_angle_atom_site_label_3
_geom_angle
_geom_angle_site_symmetry_1
_geom_angle_site_symmetry_3
O1 Ni1 O1 86.93(8) . 2_656
O1 Ni1 O2 176.85(5) . 6
O1 Ni1 O2 90.18(6) 2_656 6
O1 Ni1 O2 90.18(6) . 5_657
O1 Ni1 O2 176.85(5) 2_656 5_657
O2 Ni1 O2 92.75(8) 6 5_657
O1 Ni1 N4 93.25(6) . 8_455
O1 Ni1 N4 86.17(6) 2_656 8_455
O2 Ni1 N4 87.80(6) 6 8_455
O2 Ni1 N4 92.75(6) 5_657 8_455
O1 Ni1 N4 86.17(6) . 7_657
O1 Ni1 N4 93.25(6) 2_656 7_657
O2 Ni1 N4 92.75(6) 6 7_657
O2 Ni1 N4 87.80(6) 5_657 7_657
N4 Ni1 N4 179.20(10) 8_455 7_657
C3 O2 Ni1 132.23(12) . 5_657
C3 O1 Ni1 128.90(13) . .
C1 N4 N3 105.91(17) . .
C1 N4 Ni1 129.54(15) . 7_657
N3 N4 Ni1 124.51(14) . 7_657
N2 N3 N4 109.96(18) . .
C1 N1 N2 108.22(16) . .
C1 N1 C2 129.94(18) . .
N2 N1 C2 121.82(17) . .
N1 C2 C3 113.14(16) . .
N1 C2 H2A 109.0 . .
C3 C2 H2A 109.0 . .
N1 C2 H2B 109.0 . .
C3 C2 H2B 109.0 . .
H2A C2 H2B 107.8 . .
N3 N2 N1 106.99(17) . .
N4 C1 N1 108.91(18) . .
N4 C1 H1A 125.5 . .
N1 C1 H1A 125.5 . .
O1 C3 O2 126.68(18) . .
O1 C3 C2 117.22(17) . .
O2 C3 C2 115.97(17) . .

loop_
_geom_bond_atom_site_label_1
_geom_bond_atom_site_label_2
_geom_bond_distance
_geom_bond_site_symmetry_2
Ni1 O1 2.0665(15) .
Ni1 O1 2.0665(15) 2_656
Ni1 O2 2.0687(14) 6
Ni1 O2 2.0687(14) 5_657
Ni1 N4 2.1082(17) 8_455
Ni1 N4 2.1082(17) 7_657
O2 C3 1.254(2) .
O2 Ni1 2.0686(14) 5_657
O1 C3 1.253(2) .
N4 C1 1.312(3) .
N4 N3 1.365(3) .
N4 Ni1 2.1082(17) 7_657
N3 N2 1.290(3) .
N1 C1 1.329(3) .
N1 N2 1.345(3) .
N1 C2 1.463(2) .
C2 C3 1.531(3) .
C2 H2A 0.9700 .
C2 H2B 0.9700 .
C1 H1A 0.9300 .
